data_1530775
loop_
_publ_author_name
'Simonov, M.A.'
'Belokoneva, E.L.'
'Belov, N.V.'

_publ_section_title
;
 The refinement of the crystal structure of Cd2 (Ge O4) and Cd2 (Ge2 O6)
;
_journal_name_full 'Zhurnal Strukturnoi Khimii (Issue-No. from 1981)'
_journal_page_first 199
_journal_page_last 200
_journal_volume 22
_journal_year 1981
_chemical_formula_sum 'Cd Ge O3'
_chemical_name_systematic 'Cd (Ge O3)'
_space_group_IT_number 15
_symmetry_space_group_name_Hall '-B 2b'
_symmetry_space_group_name_H-M 'B 1 1 2/b'
_cell_angle_alpha 90
_cell_angle_beta 90
_cell_angle_gamma 102.23
_cell_formula_units_Z 8
_cell_length_a 10.204
_cell_length_b 5.3852
_cell_length_c 9.669
_cell_volume 519.259
_citation_journal_id_ASTM ZSTKAI
_cod_data_source_file Simonov_ZSTKAI_1981_1403.cif
_cod_data_source_block Cd1Ge1O3
_cod_original_sg_symbol_Hall '-C 2yc (-x,z,y)'
_cod_original_formula_sum 'Cd1 Ge1 O3'
_cod_database_code 1530775

loop_
_symmetry_equiv_pos_as_xyz
x,y,z
-x,-y+1/2,z
-x,-y,-z
x,y-1/2,-z
x+1/2,y,z+1/2
-x+1/2,-y+1/2,z+1/2
-x+1/2,-y,-z+1/2
x+1/2,y-1/2,-z+1/2

loop_
_atom_site_label
_atom_site_type_symbol
_atom_site_fract_x
_atom_site_fract_y
_atom_site_fract_z
_atom_site_occupancy
_atom_site_U_iso_or_equiv
O3 O-2 0.375 0.373 0.765 1 0.0
O1 O-2 0.3797 0.347 0.407 1 0.0
Ge1 Ge+4 0.2045 0.2755 0.4108 1 0.0
O2 O-2 0.3517 0.439 0.053 1 0.0
Cd2 Cd+2 0 0.25 0.7112 1 0.0
Cd1 Cd+2 0 0.25 0.0958 1 0.0
